data_7224694
loop_
_publ_author_name
'Fershtat, Leonid'
'Larin, Alexander'
'Epishina, Margarita'
'Ovchinnikov, Igor'
'Kulikov, Alexander'
'Ananyev, Ivan V.'
'Makhova, Nina'

_publ_section_title
;
 Design of hybrid heterocyclic systems with furoxanylpyridine core via
 tandem hetero-Diels--Alder/retro-Diels--Alder reactions of
 (1,2,4-triazin-3-yl)furoxans
;
_journal_name_full 'RSC Adv.'
_journal_paper_doi 10.1039/C6RA05110C
_journal_year 2016
_chemical_formula_moiety 'C24 H17 N3 O3'
_chemical_formula_sum 'C24 H17 N3 O3'
_chemical_formula_weight 395.40
_space_group_crystal_system triclinic
_space_group_IT_number 2
_space_group_name_Hall '-P 1'
_space_group_name_H-M_alt 'P -1'
_symmetry_space_group_name_Hall '-P 1'
_symmetry_space_group_name_H-M 'P -1'
_atom_sites_solution_hydrogens difmap
_audit_creation_method SHELXL-2014/6
_audit_update_record
;
2016-02-24 deposited with the CCDC.
2016-03-21 downloaded from the CCDC.
;
_cell_angle_alpha 63.4030(10)
_cell_angle_beta 86.7660(10)
_cell_angle_gamma 78.9160(10)
_cell_formula_units_Z 2
_cell_length_a 7.36360(10)
_cell_length_b 11.5643(2)
_cell_length_c 12.4114(2)
_cell_measurement_reflns_used 308
_cell_measurement_temperature 120(2)
_cell_measurement_theta_max 67
_cell_measurement_theta_min 3
_cell_volume 926.89(3)
_computing_cell_refinement 'Bruker SAINT'
_computing_data_collection 'Bruker APEX II'
_computing_data_reduction 'Bruker SAINT'
_computing_molecular_graphics 'Bruker SHELXTL'
_computing_publication_material 'Bruker SHELXTL'
_computing_structure_refinement 'SHELXL-97 (Sheldrick, 1997)'
_computing_structure_solution 'SHELXS-97 (Sheldrick, 1997)'
_diffrn_ambient_temperature 120(2)
_diffrn_measured_fraction_theta_full 0.978
_diffrn_measured_fraction_theta_max 0.977
_diffrn_measurement_device_type 'Bruker APEX II CCD area detector''
_diffrn_measurement_method 'omega scans'
_diffrn_radiation_type CuK\a
_diffrn_radiation_wavelength 1.54178
_diffrn_reflns_av_R_equivalents 0.0228
_diffrn_reflns_av_unetI/netI 0.0189
_diffrn_reflns_laue_measured_fraction_full 0.978
_diffrn_reflns_laue_measured_fraction_max 0.977
_diffrn_reflns_limit_h_max 8
_diffrn_reflns_limit_h_min -8
_diffrn_reflns_limit_k_max 13
_diffrn_reflns_limit_k_min -13
_diffrn_reflns_limit_l_max 14
_diffrn_reflns_limit_l_min -14
_diffrn_reflns_number 14096
_diffrn_reflns_point_group_measured_fraction_full 0.978
_diffrn_reflns_point_group_measured_fraction_max 0.977
_diffrn_reflns_theta_full 67.679
_diffrn_reflns_theta_max 67.954
_diffrn_reflns_theta_min 3.985
_exptl_absorpt_coefficient_mu 0.777
_exptl_absorpt_correction_T_max 0.930
_exptl_absorpt_correction_T_min 0.801
_exptl_absorpt_correction_type multi-scan
_exptl_absorpt_process_details SADABS
_exptl_crystal_colour colorless
_exptl_crystal_density_diffrn 1.417
_exptl_crystal_description prism
_exptl_crystal_F_000 412
_exptl_crystal_size_max 0.278
_exptl_crystal_size_mid 0.165
_exptl_crystal_size_min 0.112
_refine_diff_density_max 0.257
_refine_diff_density_min -0.189
_refine_diff_density_rms 0.037
_refine_ls_extinction_method none
_refine_ls_goodness_of_fit_ref 1.024
_refine_ls_hydrogen_treatment refall
_refine_ls_matrix_type full
_refine_ls_number_parameters 339
_refine_ls_number_reflns 3290
_refine_ls_number_restraints 0
_refine_ls_restrained_S_all 1.024
_refine_ls_R_factor_all 0.0348
_refine_ls_R_factor_gt 0.0315
_refine_ls_shift/su_max 0.002
_refine_ls_shift/su_mean 0.000
_refine_ls_structure_factor_coef Fsqd
_refine_ls_weighting_details 'w=1/[\s^2^(Fo^2^)+(0.0565P)^2^+0.2542P] where P=(Fo^2^+2Fc^2^)/3'
_refine_ls_weighting_scheme calc
_refine_ls_wR_factor_gt 0.0884
_refine_ls_wR_factor_ref 0.0917
_reflns_Friedel_coverage 0.000
_reflns_number_gt 2990
_reflns_number_total 3290
_reflns_threshold_expression I>2\s(I)
_cod_data_source_file c6ra05110c2.cif
_cod_data_source_block a
_cod_database_code 7224694
_shelx_space_group_comment
;
The symmetry employed for this shelxl refinement is uniquely defined
by the following loop, which should always be used as a source of
symmetry information in preference to the above space-group names.
They are only intended as comments.
;
_shelx_estimated_absorpt_t_min 0.813
_shelx_estimated_absorpt_t_max 0.918
_shelxl_version_number 2014/6

loop_
_space_group_symop_operation_xyz
'x, y, z'
'-x, -y, -z'

loop_
_atom_site_label
_atom_site_type_symbol
_atom_site_fract_x
_atom_site_fract_y
_atom_site_fract_z
_atom_site_U_iso_or_equiv
_atom_site_adp_type
_atom_site_occupancy
_atom_site_site_symmetry_order
_atom_site_calc_flag
O1 O 0.60425(13) 0.84573(10) 0.14179(9) 0.0341(2) Uani 1 1 d
O2 O 0.50476(12) 0.67810(9) 0.12717(8) 0.0292(2) Uani 1 1 d
O3 O 0.12799(12) 1.18240(9) 0.47243(8) 0.0277(2) Uani 1 1 d
N1 N 0.48862(14) 0.77410(10) 0.17258(9) 0.0244(2) Uani 1 1 d
N2 N 0.35958(15) 0.61203(10) 0.17043(10) 0.0267(2) Uani 1 1 d
N3 N 0.34895(13) 0.79843(9) 0.41625(9) 0.0195(2) Uani 1 1 d
C1 C 0.34283(16) 0.76236(11) 0.24107(10) 0.0207(3) Uani 1 1 d
C2 C 0.26183(17) 0.66133(11) 0.23762(10) 0.0212(3) Uani 1 1 d
C3 C 0.09080(16) 0.61577(11) 0.29114(10) 0.0216(3) Uani 1 1 d
C4 C -0.02152(17) 0.67148(12) 0.35660(11) 0.0235(3) Uani 1 1 d
H4 H 0.015(2) 0.7397(14) 0.3697(13) 0.025(4) Uiso 1 1 d
C5 C -0.18450(18) 0.62876(13) 0.40318(12) 0.0262(3) Uani 1 1 d
H5 H -0.261(2) 0.6671(15) 0.4471(14) 0.028(4) Uiso 1 1 d
C6 C -0.23737(18) 0.52893(13) 0.38642(12) 0.0288(3) Uani 1 1 d
H6 H -0.350(2) 0.4951(14) 0.4200(13) 0.025(4) Uiso 1 1 d
C7 C -0.1258(2) 0.47273(14) 0.32166(14) 0.0331(3) Uani 1 1 d
H7 H -0.162(2) 0.3995(18) 0.3107(16) 0.049(5) Uiso 1 1 d
C8 C 0.03599(19) 0.51560(13) 0.27406(13) 0.0299(3) Uani 1 1 d
H8 H 0.114(2) 0.4787(16) 0.2293(15) 0.036(4) Uiso 1 1 d
C9 C 0.29430(15) 0.85188(11) 0.29875(10) 0.0190(2) Uani 1 1 d
C10 C 0.20470(15) 0.98155(11) 0.22907(10) 0.0193(2) Uani 1 1 d
C11 C 0.16078(18) 1.02879(12) 0.09674(11) 0.0249(3) Uani 1 1 d
H11B H 0.106(2) 0.9610(16) 0.0876(14) 0.033(4) Uiso 1 1 d
H11A H 0.280(2) 1.0360(16) 0.0558(14) 0.035(4) Uiso 1 1 d
C12 C 0.03069(18) 1.16206(12) 0.03836(11) 0.0247(3) Uani 1 1 d
H12B H -0.101(2) 1.1527(14) 0.0599(13) 0.028(4) Uiso 1 1 d
H12A H 0.037(2) 1.1955(15) -0.0471(15) 0.031(4) Uiso 1 1 d
C13 C 0.08293(18) 1.25871(12) 0.07786(11) 0.0249(3) Uani 1 1 d
H13B H 0.002(2) 1.3441(16) 0.0369(14) 0.029(4) Uiso 1 1 d
H13A H 0.212(2) 1.2729(14) 0.0539(13) 0.029(4) Uiso 1 1 d
C14 C 0.06913(17) 1.20825(11) 0.21433(11) 0.0213(3) Uani 1 1 d
H14B H -0.063(2) 1.2129(14) 0.2363(13) 0.023(3) Uiso 1 1 d
H14A H 0.1220(19) 1.2628(14) 0.2427(13) 0.024(3) Uiso 1 1 d
C15 C 0.16414(15) 1.06678(11) 0.28382(10) 0.0186(2) Uani 1 1 d
C16 C 0.21858(15) 1.01258(11) 0.40443(10) 0.0187(2) Uani 1 1 d
C17 C 0.20387(16) 1.07195(12) 0.49041(10) 0.0199(2) Uani 1 1 d
C18 C 0.29888(15) 0.96565(12) 0.60482(10) 0.0205(3) Uani 1 1 d
C19 C 0.32846(17) 0.96910(13) 0.71270(11) 0.0241(3) Uani 1 1 d
H19 H 0.2868(19) 1.0486(15) 0.7215(13) 0.024(3) Uiso 1 1 d
C20 C 0.41915(17) 0.85389(14) 0.80698(11) 0.0270(3) Uani 1 1 d
H20 H 0.443(2) 0.8523(15) 0.8854(15) 0.031(4) Uiso 1 1 d
C21 C 0.47766(17) 0.73967(14) 0.79333(11) 0.0268(3) Uani 1 1 d
H21 H 0.537(2) 0.6584(15) 0.8615(14) 0.027(4) Uiso 1 1 d
C22 C 0.45046(16) 0.73683(13) 0.68378(11) 0.0233(3) Uani 1 1 d
H22 H 0.4930(19) 0.6560(15) 0.6760(13) 0.024(3) Uiso 1 1 d
C23 C 0.35996(15) 0.85121(12) 0.59021(10) 0.0199(3) Uani 1 1 d
C24 C 0.31008(15) 0.88130(11) 0.46504(10) 0.0184(2) Uani 1 1 d

loop_
_atom_site_aniso_label
_atom_site_aniso_U_11
_atom_site_aniso_U_22
_atom_site_aniso_U_33
_atom_site_aniso_U_23
_atom_site_aniso_U_13
_atom_site_aniso_U_12
O1 0.0310(5) 0.0365(5) 0.0345(5) -0.0146(4) 0.0093(4) -0.0113(4)
O2 0.0305(5) 0.0322(5) 0.0271(5) -0.0178(4) 0.0057(4) -0.0007(4)
O3 0.0337(5) 0.0238(5) 0.0282(5) -0.0152(4) 0.0017(4) -0.0025(4)
N1 0.0253(5) 0.0244(5) 0.0222(5) -0.0105(4) 0.0024(4) -0.0023(4)
N2 0.0285(6) 0.0264(5) 0.0266(5) -0.0147(5) 0.0013(4) -0.0012(4)
N3 0.0185(5) 0.0199(5) 0.0200(5) -0.0086(4) 0.0015(4) -0.0046(4)
C1 0.0207(6) 0.0208(6) 0.0179(5) -0.0075(5) 0.0000(4) -0.0006(5)
C2 0.0251(6) 0.0180(6) 0.0191(6) -0.0091(5) -0.0036(5) 0.0027(5)
C3 0.0240(6) 0.0175(6) 0.0208(6) -0.0073(5) -0.0042(5) -0.0003(5)
C4 0.0262(6) 0.0204(6) 0.0253(6) -0.0113(5) -0.0011(5) -0.0040(5)
C5 0.0257(6) 0.0250(6) 0.0268(6) -0.0114(5) 0.0002(5) -0.0024(5)
C6 0.0252(7) 0.0250(6) 0.0322(7) -0.0083(5) -0.0030(5) -0.0058(5)
C7 0.0350(7) 0.0260(7) 0.0436(8) -0.0185(6) -0.0027(6) -0.0084(6)
C8 0.0325(7) 0.0259(7) 0.0361(7) -0.0190(6) -0.0003(6) -0.0030(5)
C9 0.0173(5) 0.0206(6) 0.0207(5) -0.0099(5) 0.0023(4) -0.0057(4)
C10 0.0178(6) 0.0207(6) 0.0204(6) -0.0092(5) 0.0012(4) -0.0059(4)
C11 0.0302(7) 0.0250(6) 0.0201(6) -0.0112(5) -0.0019(5) -0.0023(5)
C12 0.0252(6) 0.0265(7) 0.0199(6) -0.0088(5) -0.0025(5) -0.0024(5)
C13 0.0272(7) 0.0207(6) 0.0225(6) -0.0064(5) -0.0014(5) -0.0025(5)
C14 0.0213(6) 0.0197(6) 0.0232(6) -0.0099(5) 0.0006(5) -0.0035(5)
C15 0.0151(5) 0.0205(6) 0.0210(6) -0.0088(5) 0.0031(4) -0.0065(4)
C16 0.0161(5) 0.0210(6) 0.0215(6) -0.0106(5) 0.0035(4) -0.0073(4)
C17 0.0181(5) 0.0239(6) 0.0211(6) -0.0116(5) 0.0048(4) -0.0085(5)
C18 0.0172(6) 0.0258(6) 0.0210(6) -0.0110(5) 0.0040(4) -0.0089(5)
C19 0.0211(6) 0.0328(7) 0.0235(6) -0.0156(5) 0.0044(5) -0.0099(5)
C20 0.0214(6) 0.0418(8) 0.0207(6) -0.0144(6) 0.0025(5) -0.0118(5)
C21 0.0207(6) 0.0340(7) 0.0209(6) -0.0069(5) -0.0006(5) -0.0079(5)
C22 0.0193(6) 0.0258(6) 0.0232(6) -0.0086(5) 0.0010(5) -0.0067(5)
C23 0.0161(5) 0.0250(6) 0.0201(6) -0.0098(5) 0.0035(4) -0.0088(5)
C24 0.0156(5) 0.0207(6) 0.0200(6) -0.0091(5) 0.0029(4) -0.0067(4)

loop_
_atom_type_symbol
_atom_type_description
_atom_type_scat_dispersion_real
_atom_type_scat_dispersion_imag
_atom_type_scat_source
C C 0.0181 0.0091 'International Tables Vol C Tables 4.2.6.8 and 6.1.1.4'
H H 0.0000 0.0000 'International Tables Vol C Tables 4.2.6.8 and 6.1.1.4'
N N 0.0311 0.0180 'International Tables Vol C Tables 4.2.6.8 and 6.1.1.4'
O O 0.0492 0.0322 'International Tables Vol C Tables 4.2.6.8 and 6.1.1.4'

loop_
_geom_angle_atom_site_label_1
_geom_angle_atom_site_label_2
_geom_angle_atom_site_label_3
_geom_angle
N2 O2 N1 107.42(8)
O1 N1 C1 134.78(11)
O1 N1 O2 117.48(9)
C1 N1 O2 107.74(10)
C2 N2 O2 107.62(10)
C24 N3 C9 114.03(10)
N1 C1 C2 107.00(10)
N1 C1 C9 118.56(11)
C2 C1 C9 134.39(10)
N2 C2 C1 110.19(11)
N2 C2 C3 120.49(11)
C1 C2 C3 129.24(11)
C4 C3 C8 118.82(12)
C4 C3 C2 121.87(11)
C8 C3 C2 119.29(11)
C5 C4 C3 120.49(12)
C5 C4 H4 119.8(9)
C3 C4 H4 119.7(9)
C4 C5 C6 120.34(12)
C4 C5 H5 120.2(9)
C6 C5 H5 119.4(9)
C5 C6 C7 119.44(13)
C5 C6 H6 122.2(8)
C7 C6 H6 118.3(8)
C8 C7 C6 120.54(13)
C8 C7 H7 119.6(10)
C6 C7 H7 119.8(10)
C7 C8 C3 120.36(13)
C7 C8 H8 121.9(10)
C3 C8 H8 117.8(10)
N3 C9 C10 126.06(11)
N3 C9 C1 114.93(10)
C10 C9 C1 118.97(10)
C9 C10 C15 118.50(11)
C9 C10 C11 119.86(10)
C15 C10 C11 121.59(10)
C10 C11 C12 113.94(10)
C10 C11 H11B 108.6(9)
C12 C11 H11B 109.8(9)
C10 C11 H11A 106.6(9)
C12 C11 H11A 108.8(9)
H11B C11 H11A 109.0(13)
C13 C12 C11 111.22(10)
C13 C12 H12B 108.7(8)
C11 C12 H12B 110.9(9)
C13 C12 H12A 110.2(9)
C11 C12 H12A 108.5(9)
H12B C12 H12A 107.3(12)
C12 C13 C14 110.84(10)
C12 C13 H13B 109.9(9)
C14 C13 H13B 109.7(9)
C12 C13 H13A 110.2(9)
C14 C13 H13A 109.5(8)
H13B C13 H13A 106.6(12)
C15 C14 C13 112.81(10)
C15 C14 H14B 106.9(8)
C13 C14 H14B 109.6(8)
C15 C14 H14A 108.5(8)
C13 C14 H14A 111.5(8)
H14B C14 H14A 107.2(11)
C16 C15 C10 115.82(10)
C16 C15 C14 122.57(10)
C10 C15 C14 121.60(10)
C15 C16 C24 120.75(11)
C15 C16 C17 131.15(11)
C24 C16 C17 108.06(10)
O3 C17 C18 126.96(11)
O3 C17 C16 127.56(11)
C18 C17 C16 105.46(10)
C19 C18 C23 121.44(11)
C19 C18 C17 129.41(11)
C23 C18 C17 109.15(10)
C18 C19 C20 117.60(12)
C18 C19 H19 120.7(9)
C20 C19 H19 121.7(9)
C21 C20 C19 121.10(12)
C21 C20 H20 118.9(9)
C19 C20 H20 120.0(9)
C20 C21 C22 121.27(12)
C20 C21 H21 120.2(9)
C22 C21 H21 118.6(9)
C23 C22 C21 117.61(12)
C23 C22 H22 122.5(9)
C21 C22 H22 119.9(9)
C22 C23 C18 120.96(11)
C22 C23 C24 131.22(11)
C18 C23 C24 107.81(10)
N3 C24 C16 124.82(10)
N3 C24 C23 125.68(10)
C16 C24 C23 109.49(10)

loop_
_geom_bond_atom_site_label_1
_geom_bond_atom_site_label_2
_geom_bond_distance
O1 N1 1.2281(14)
O2 N2 1.3773(15)
O2 N1 1.4374(14)
O3 C17 1.2157(15)
N1 C1 1.3203(16)
N2 C2 1.3187(16)
N3 C24 1.3274(15)
N3 C9 1.3543(15)
C1 C2 1.4276(17)
C1 C9 1.4847(16)
C2 C3 1.4671(18)
C3 C4 1.3954(17)
C3 C8 1.3996(18)
C4 C5 1.3829(19)
C4 H4 0.960(15)
C5 C6 1.3873(19)
C5 H5 0.946(15)
C6 C7 1.390(2)
C6 H6 0.975(15)
C7 C8 1.378(2)
C7 H7 0.999(18)
C8 H8 0.950(17)
C9 C10 1.3981(17)
C10 C15 1.4092(17)
C10 C11 1.5130(16)
C11 C12 1.5260(17)
C11 H11B 0.999(16)
C11 H11A 0.987(16)
C12 C13 1.5214(18)
C12 H12B 1.004(15)
C12 H12A 0.954(16)
C13 C14 1.5291(16)
C13 H13B 0.973(16)
C13 H13A 1.001(15)
C14 C15 1.5081(16)
C14 H14B 0.996(14)
C14 H14A 0.991(15)
C15 C16 1.3876(16)
C16 C24 1.4021(16)
C16 C17 1.4954(16)
C17 C18 1.4950(17)
C18 C19 1.3878(17)
C18 C23 1.4013(17)
C19 C20 1.3930(19)
C19 H19 0.964(15)
C20 C21 1.390(2)
C20 H20 0.990(16)
C21 C22 1.4011(18)
C21 H21 0.981(15)
C22 C23 1.3839(17)
C22 H22 0.972(15)
C23 C24 1.4834(16)

loop_
_geom_torsion_atom_site_label_1
_geom_torsion_atom_site_label_2
_geom_torsion_atom_site_label_3
_geom_torsion_atom_site_label_4
_geom_torsion
N2 O2 N1 O1 -178.53(10)
N2 O2 N1 C1 1.20(12)
N1 O2 N2 C2 -0.40(12)
O1 N1 C1 C2 178.21(13)
O2 N1 C1 C2 -1.45(12)
O1 N1 C1 C9 0.1(2)
O2 N1 C1 C9 -179.54(9)
O2 N2 C2 C1 -0.49(13)
O2 N2 C2 C3 176.51(9)
N1 C1 C2 N2 1.26(13)
C9 C1 C2 N2 178.91(12)
N1 C1 C2 C3 -175.40(11)
C9 C1 C2 C3 2.2(2)
N2 C2 C3 C4 -176.09(11)
C1 C2 C3 C4 0.27(19)
N2 C2 C3 C8 2.47(17)
C1 C2 C3 C8 178.83(12)
C8 C3 C4 C5 -0.31(18)
C2 C3 C4 C5 178.25(11)
C3 C4 C5 C6 0.67(19)
C4 C5 C6 C7 -0.44(19)
C5 C6 C7 C8 -0.1(2)
C6 C7 C8 C3 0.5(2)
C4 C3 C8 C7 -0.27(19)
C2 C3 C8 C7 -178.87(12)
C24 N3 C9 C10 0.08(17)
C24 N3 C9 C1 177.76(9)
N1 C1 C9 N3 -100.33(13)
C2 C1 C9 N3 82.24(16)
N1 C1 C9 C10 77.53(14)
C2 C1 C9 C10 -99.90(16)
N3 C9 C10 C15 -0.56(18)
C1 C9 C10 C15 -178.16(10)
N3 C9 C10 C11 176.93(11)
C1 C9 C10 C11 -0.67(16)
C9 C10 C11 C12 168.58(11)
C15 C10 C11 C12 -14.00(17)
C10 C11 C12 C13 43.06(15)
C11 C12 C13 C14 -61.12(14)
C12 C13 C14 C15 48.38(14)
C9 C10 C15 C16 0.10(16)
C11 C10 C15 C16 -177.35(10)
C9 C10 C15 C14 179.52(10)
C11 C10 C15 C14 2.07(17)
C13 C14 C15 C16 159.95(11)
C13 C14 C15 C10 -19.42(16)
C10 C15 C16 C24 0.76(16)
C14 C15 C16 C24 -178.65(10)
C10 C15 C16 C17 178.32(11)
C14 C15 C16 C17 -1.09(19)
C15 C16 C17 O3 5.0(2)
C24 C16 C17 O3 -177.26(11)
C15 C16 C17 C18 -176.26(11)
C24 C16 C17 C18 1.53(12)
O3 C17 C18 C19 -2.7(2)
C16 C17 C18 C19 178.50(11)
O3 C17 C18 C23 177.03(11)
C16 C17 C18 C23 -1.77(12)
C23 C18 C19 C20 -0.85(17)
C17 C18 C19 C20 178.86(11)
C18 C19 C20 C21 -0.05(18)
C19 C20 C21 C22 1.10(18)
C20 C21 C22 C23 -1.22(18)
C21 C22 C23 C18 0.33(17)
C21 C22 C23 C24 179.86(11)
C19 C18 C23 C22 0.72(17)
C17 C18 C23 C22 -179.04(10)
C19 C18 C23 C24 -178.91(10)
C17 C18 C23 C24 1.33(12)
C9 N3 C24 C16 0.88(16)
C9 N3 C24 C23 -177.55(10)
C15 C16 C24 N3 -1.36(17)
C17 C16 C24 N3 -179.42(10)
C15 C16 C24 C23 177.29(10)
C17 C16 C24 C23 -0.77(12)
C22 C23 C24 N3 -1.3(2)
C18 C23 C24 N3 178.29(10)
C22 C23 C24 C16 -179.93(12)
C18 C23 C24 C16 -0.35(13)
